data_2310941
loop_
_publ_author_name
'Sakurai, K.'
'Tomiie, Y.'

_publ_section_title
;
 The Crystal Structure of Hydrazinium Bromide, N2 H5 Br
;
_journal_issue 2
_journal_name_full 'Acta Crystallographica (1,1948-23,1967)'
_journal_page_first 289
_journal_page_last 289
_journal_paper_doi 10.1107/S0365110X52000812
_journal_volume 5
_journal_year 1952
_chemical_formula_sum 'Br H5 N2'
_chemical_name_systematic 'N2 H5 Br'
_space_group_IT_number 15
_symmetry_space_group_name_Hall '-C 2yc'
_symmetry_space_group_name_H-M 'C 1 2/c 1'
_cell_angle_alpha 90
_cell_angle_beta 110.27
_cell_angle_gamma 90
_cell_formula_units_Z 8
_cell_length_a 12.85
_cell_length_b 4.54
_cell_length_c 11.94
_cell_volume 653.430
_citation_journal_id_ASTM ACCRA9
_cod_data_source_file Sakurai_ACCRA9_1952_161.cif
_cod_data_source_block H5Br1N2
_cod_original_cell_volume 653.4296
_cod_original_formula_sum 'H5 Br1 N2'
_cod_database_code 2310941
_cod_depositor_comments
;
 Marking attached hydrogen atoms.

 Antanas Vaitkus,
 2016-12-28
;

loop_
_symmetry_equiv_pos_as_xyz
x,y,z
-x,y,-z+1/2
-x,-y,-z
x,-y,z-1/2
x+1/2,y+1/2,z
-x+1/2,y+1/2,-z+1/2
-x+1/2,-y+1/2,-z
x+1/2,-y+1/2,z-1/2

loop_
_atom_site_label
_atom_site_type_symbol
_atom_site_fract_x
_atom_site_fract_y
_atom_site_fract_z
_atom_site_occupancy
_atom_site_U_iso_or_equiv
_atom_site_attached_hydrogens
Br1 Br-1 -0.1037 0.097 0.0802 1 0.0 0
N1 N-2 0.1492 0.39 0.135 1 0.0 2
N2 N-2 0.141 0.62 0.2165 1 0.0 3
